data_4060705
_journal_name_full Organometallics
_journal_year 2003
_chemical_formula_sum 'C49 H53 N5 O3 Ru'
_chemical_formula_weight 861.03
_space_group_IT_number 14
_symmetry_cell_setting monoclinic
_symmetry_space_group_name_Hall '-P 2ybc'
_symmetry_space_group_name_H-M 'P 1 21/c 1'
_cell_angle_alpha 90.00
_cell_angle_beta 96.0010(10)
_cell_angle_gamma 90.00
_cell_formula_units_Z 4
_cell_length_a 11.0830(2)
_cell_length_b 12.7380(2)
_cell_length_c 31.7490(5)
_cell_measurement_temperature 150(2)
_cell_volume 4457.61(13)
_diffrn_ambient_temperature 150(2)
_exptl_crystal_density_diffrn 1.283
_cod_depositor_comments
;
The following automatic conversions were performed:
'_symmetry_cell_setting' value 'Monoclinic' changed to 'monoclinic'
according to '/home/saulius/struct/CIF-dictionaries/cif_core.dic'
dictionary named 'cif_core.dic' version 2.4.1 from 2010-06-29.

Automatic conversion script
Id: cif_fix_enum 1527 2010-12-29 10:47:43Z saulius 
;
_cod_original_sg_symbol_H-M 'P 21/c'
_cod_database_code 4060705

loop_
_symmetry_equiv_pos_as_xyz
'x, y, z'
'-x, y+1/2, -z+1/2'
'-x, -y, -z'
'x, -y-1/2, z-1/2'

loop_
_atom_site_label
_atom_site_type_symbol
_atom_site_fract_x
_atom_site_fract_y
_atom_site_fract_z
_atom_site_U_iso_or_equiv
_atom_site_adp_type
_atom_site_occupancy
_atom_site_symmetry_multiplicity
_atom_site_calc_flag
_atom_site_refinement_flags
_atom_site_disorder_assembly
_atom_site_disorder_group
Ru1 Ru 0.749626(13) 0.229636(13) 0.116849(5) 0.01857(6) Uani 1 1 d . . .
O1 O 0.7120(2) 0.1681(2) 0.02612(8) 0.0383(7) Uani 0.60 1 d P A 1
O2 O 0.79434(14) 0.27669(12) 0.18588(5) 0.0331(4) Uani 1 1 d . . .
O3 O 0.68727(13) 0.13297(12) 0.17149(5) 0.0311(3) Uani 1 1 d . . .
N1 N 0.93644(14) 0.04447(13) 0.12891(5) 0.0249(4) Uani 1 1 d . . .
N2 N 1.01943(14) 0.17853(14) 0.10319(5) 0.0244(4) Uani 1 1 d . . .
N3 N 0.46962(14) 0.27040(14) 0.10814(6) 0.0241(4) Uani 1 1 d . . .
N4 N 0.56457(14) 0.41568(13) 0.11825(5) 0.0235(4) Uani 1 1 d . . .
N5 N 0.7003(2) 0.15215(19) 0.33034(7) 0.0476(6) Uani 1 1 d . . .
C1 C 0.7221(3) 0.1904(3) 0.06211(11) 0.0232(7) Uani 0.60 1 d P A 1
C2 C 0.91288(16) 0.14710(16) 0.11796(6) 0.0210(4) Uani 1 1 d . A .
C3 C 1.05261(19) 0.01460(19) 0.12088(8) 0.0345(5) Uani 1 1 d . A .
H3 H 1.0884 -0.0526 0.1258 0.041 Uiso 1 1 calc R . .
C4 C 1.10422(19) 0.09793(18) 0.10493(8) 0.0340(5) Uani 1 1 d . A .
H4 H 1.1837 0.1016 0.0964 0.041 Uiso 1 1 calc R . .
C5 C 0.85804(18) -0.02444(16) 0.14962(7) 0.0267(5) Uani 1 1 d . A .
C6 C 0.8822(2) -0.03869(18) 0.19320(7) 0.0343(5) Uani 1 1 d . . .
C7 C 0.8063(3) -0.10597(19) 0.21292(8) 0.0446(6) Uani 1 1 d . A .
H7 H 0.8230 -0.1187 0.2424 0.054 Uiso 1 1 calc R . .
C8 C 0.7076(3) -0.15477(19) 0.19094(9) 0.0453(7) Uani 1 1 d . . .
C9 C 0.6888(2) -0.14075(18) 0.14787(9) 0.0387(6) Uani 1 1 d . A .
H9 H 0.6228 -0.1758 0.1324 0.046 Uiso 1 1 calc R . .
C11 C 0.76371(19) -0.07665(17) 0.12610(7) 0.0300(5) Uani 1 1 d . . .
C12 C 0.9836(3) 0.0196(2) 0.21858(8) 0.0488(7) Uani 1 1 d . A .
H12A H 1.0610 0.0017 0.2080 0.073 Uiso 1 1 calc R . .
H12B H 0.9860 -0.0004 0.2485 0.073 Uiso 1 1 calc R . .
H12C H 0.9696 0.0954 0.2157 0.073 Uiso 1 1 calc R . .
C13 C 0.6213(3) -0.2217(2) 0.21382(12) 0.0728(11) Uani 1 1 d . A .
H13A H 0.5610 -0.1764 0.2252 0.109 Uiso 1 1 calc R . .
H13B H 0.6673 -0.2597 0.2371 0.109 Uiso 1 1 calc R . .
H13C H 0.5800 -0.2720 0.1939 0.109 Uiso 1 1 calc R . .
C14 C 0.7412(2) -0.0677(2) 0.07869(8) 0.0414(6) Uani 1 1 d . A .
H14A H 0.6703 -0.0230 0.0711 0.062 Uiso 1 1 calc R . .
H14B H 0.7264 -0.1377 0.0664 0.062 Uiso 1 1 calc R . .
H14C H 0.8124 -0.0366 0.0676 0.062 Uiso 1 1 calc R . .
C15 C 1.04869(16) 0.28221(16) 0.08929(7) 0.0247(4) Uani 1 1 d . A .
C16 C 1.06113(18) 0.29797(18) 0.04643(7) 0.0292(5) Uani 1 1 d . . .
C17 C 1.09754(19) 0.39748(19) 0.03409(8) 0.0351(5) Uani 1 1 d . A .
H17 H 1.1064 0.4100 0.0051 0.042 Uiso 1 1 calc R . .
C18 C 1.12106(19) 0.47852(18) 0.06302(8) 0.0350(5) Uani 1 1 d . . .
C19 C 1.10650(18) 0.46004(18) 0.10510(7) 0.0306(5) Uani 1 1 d . A .
H19 H 1.1207 0.5156 0.1250 0.037 Uiso 1 1 calc R . .
C20 C 1.07137(17) 0.36161(18) 0.11920(7) 0.0281(5) Uani 1 1 d . . .
C21 C 1.0355(2) 0.2113(2) 0.01418(8) 0.0403(6) Uani 1 1 d . A .
H21A H 1.0934 0.1539 0.0205 0.060 Uiso 1 1 calc R . .
H21B H 1.0438 0.2388 -0.0142 0.060 Uiso 1 1 calc R . .
H21C H 0.9527 0.1852 0.0153 0.060 Uiso 1 1 calc R . .
C22 C 1.1664(2) 0.5839(2) 0.04916(10) 0.0515(7) Uani 1 1 d . A .
H22A H 1.1317 0.6399 0.0653 0.077 Uiso 1 1 calc R . .
H22B H 1.1418 0.5939 0.0189 0.077 Uiso 1 1 calc R . .
H22C H 1.2551 0.5861 0.0544 0.077 Uiso 1 1 calc R . .
C23 C 1.0637(2) 0.3438(2) 0.16570(7) 0.0391(6) Uani 1 1 d . A .
H23A H 0.9785 0.3351 0.1708 0.059 Uiso 1 1 calc R . .
H23B H 1.0983 0.4043 0.1818 0.059 Uiso 1 1 calc R . .
H23C H 1.1092 0.2803 0.1748 0.059 Uiso 1 1 calc R . .
C24 C 0.58435(16) 0.31046(16) 0.11471(6) 0.0199(4) Uani 1 1 d . A .
C25 C 0.38274(18) 0.34910(18) 0.10724(7) 0.0311(5) Uani 1 1 d . A .
H25 H 0.2973 0.3400 0.1030 0.037 Uiso 1 1 calc R . .
C26 C 0.44171(18) 0.43985(18) 0.11345(7) 0.0301(5) Uani 1 1 d . A .
H26 H 0.4066 0.5077 0.1144 0.036 Uiso 1 1 calc R . .
C27 C 0.43896(17) 0.16144(16) 0.10045(7) 0.0244(4) Uani 1 1 d . A .
C28 C 0.41821(17) 0.09677(18) 0.13437(7) 0.0288(5) Uani 1 1 d . . .
C29 C 0.39301(19) -0.00816(19) 0.12572(8) 0.0339(5) Uani 1 1 d . A .
H29 H 0.3828 -0.0542 0.1486 0.041 Uiso 1 1 calc R . .
C30 C 0.3822(2) -0.04806(19) 0.08511(8) 0.0365(5) Uani 1 1 d . . .
C31 C 0.39592(19) 0.02041(19) 0.05157(8) 0.0351(5) Uani 1 1 d . A .
H31 H 0.3855 -0.0055 0.0234 0.042 Uiso 1 1 calc R . .
C32 C 0.42455(18) 0.12627(18) 0.05858(7) 0.0287(5) Uani 1 1 d . . .
C33 C 0.4135(2) 0.1400(2) 0.17840(7) 0.0396(6) Uani 1 1 d . A .
H33A H 0.4752 0.1948 0.1839 0.059 Uiso 1 1 calc R . .
H33B H 0.4291 0.0834 0.1991 0.059 Uiso 1 1 calc R . .
H33C H 0.3330 0.1700 0.1808 0.059 Uiso 1 1 calc R . .
C34 C 0.3536(3) -0.1631(2) 0.07678(10) 0.0568(8) Uani 1 1 d . A .
H34A H 0.4116 -0.1925 0.0587 0.085 Uiso 1 1 calc R . .
H34B H 0.2712 -0.1698 0.0626 0.085 Uiso 1 1 calc R . .
H34C H 0.3596 -0.2012 0.1037 0.085 Uiso 1 1 calc R . .
C35 C 0.4341(2) 0.2001(2) 0.02196(8) 0.0430(6) Uani 1 1 d . A .
H35A H 0.4427 0.1594 -0.0037 0.065 Uiso 1 1 calc R . .
H35B H 0.5050 0.2456 0.0282 0.065 Uiso 1 1 calc R . .
H35C H 0.3607 0.2433 0.0177 0.065 Uiso 1 1 calc R . .
C36 C 0.65964(18) 0.49319(16) 0.12309(7) 0.0283(5) Uani 1 1 d . A .
C37 C 0.6970(2) 0.53801(19) 0.08641(8) 0.0424(6) Uani 1 1 d . . .
C38 C 0.7926(3) 0.6089(2) 0.09121(11) 0.0552(8) Uani 1 1 d . A .
H38 H 0.8192 0.6401 0.0666 0.066 Uiso 1 1 calc R . .
C39 C 0.8497(2) 0.6353(2) 0.12987(11) 0.0534(8) Uani 1 1 d . . .
C40 C 0.8076(2) 0.5929(2) 0.16562(10) 0.0481(7) Uani 1 1 d . A .
H40 H 0.8457 0.6125 0.1927 0.058 Uiso 1 1 calc R . .
C41 C 0.7101(2) 0.52180(18) 0.16327(8) 0.0339(5) Uani 1 1 d . . .
C42 C 0.6354(4) 0.5103(3) 0.04330(9) 0.0759(11) Uani 1 1 d . A .
H42A H 0.6418 0.4345 0.0387 0.114 Uiso 1 1 calc R . .
H42B H 0.6746 0.5481 0.0215 0.114 Uiso 1 1 calc R . .
H42C H 0.5496 0.5303 0.0416 0.114 Uiso 1 1 calc R . .
C43 C 0.9567(3) 0.7108(2) 0.13425(15) 0.0834(13) Uani 1 1 d . A .
H43A H 0.9461 0.7617 0.1567 0.125 Uiso 1 1 calc R . .
H43B H 0.9609 0.7479 0.1074 0.125 Uiso 1 1 calc R . .
H43C H 1.0319 0.6713 0.1414 0.125 Uiso 1 1 calc R . .
C44 C 0.6611(2) 0.4824(2) 0.20267(8) 0.0446(6) Uani 1 1 d . A .
H44A H 0.5930 0.5266 0.2090 0.067 Uiso 1 1 calc R . .
H44B H 0.7252 0.4850 0.2264 0.067 Uiso 1 1 calc R . .
H44C H 0.6333 0.4098 0.1983 0.067 Uiso 1 1 calc R . .
C45 C 0.73626(19) 0.19834(19) 0.19756(7) 0.0307(5) Uani 1 1 d . . .
C46 C 0.72536(19) 0.18286(19) 0.24397(7) 0.0317(5) Uani 1 1 d . A .
C47 C 0.7655(2) 0.2574(2) 0.27377(8) 0.0390(6) Uani 1 1 d . . .
H47 H 0.8032 0.3202 0.2657 0.047 Uiso 1 1 calc R A .
C48 C 0.7491(2) 0.2381(2) 0.31607(8) 0.0466(7) Uani 1 1 d . A .
H48 H 0.7751 0.2908 0.3362 0.056 Uiso 1 1 calc R . .
C49 C 0.6641(2) 0.0801(2) 0.30097(8) 0.0448(6) Uani 1 1 d . A .
H49 H 0.6306 0.0165 0.3101 0.054 Uiso 1 1 calc R . .
C50 C 0.6727(2) 0.0927(2) 0.25809(7) 0.0375(6) Uani 1 1 d . . .
H50 H 0.6427 0.0400 0.2386 0.045 Uiso 1 1 calc R A .
O1A O 0.7993(5) 0.3543(5) 0.04255(18) 0.0784(19) Uani 0.40 1 d P A 2
C1A C 0.7850(5) 0.3076(6) 0.0751(2) 0.0451(16) Uani 0.40 1 d P A 2

loop_
_atom_site_aniso_label
_atom_site_aniso_U_11
_atom_site_aniso_U_22
_atom_site_aniso_U_33
_atom_site_aniso_U_23
_atom_site_aniso_U_13
_atom_site_aniso_U_12
Ru1 0.01411(8) 0.02195(9) 0.01972(9) 0.00037(6) 0.00207(6) 0.00125(6)
O1 0.0365(14) 0.0585(19) 0.0187(13) -0.0092(12) -0.0028(11) 0.0083(13)
O2 0.0328(8) 0.0393(10) 0.0287(8) 0.0048(7) 0.0097(7) 0.0074(7)
O3 0.0311(8) 0.0378(9) 0.0252(8) 0.0032(7) 0.0066(6) 0.0078(7)
N1 0.0210(8) 0.0240(10) 0.0293(10) 0.0023(7) 0.0015(7) 0.0041(7)
N2 0.0155(8) 0.0259(10) 0.0319(10) 0.0007(8) 0.0035(7) 0.0032(7)
N3 0.0156(8) 0.0282(10) 0.0286(9) -0.0045(7) 0.0034(7) 0.0015(7)
N4 0.0222(8) 0.0242(9) 0.0241(9) -0.0025(7) 0.0024(7) 0.0042(7)
N5 0.0522(13) 0.0627(16) 0.0289(11) 0.0089(11) 0.0080(10) 0.0128(11)
C1 0.0138(15) 0.0270(18) 0.0285(19) 0.0006(15) 0.0010(13) 0.0055(13)
C2 0.0188(9) 0.0245(11) 0.0194(10) -0.0014(8) 0.0005(7) 0.0016(8)
C3 0.0231(11) 0.0321(13) 0.0481(14) 0.0013(11) 0.0024(10) 0.0121(9)
C4 0.0187(10) 0.0353(13) 0.0483(14) 0.0001(11) 0.0052(9) 0.0065(9)
C5 0.0288(11) 0.0209(11) 0.0307(12) 0.0028(9) 0.0048(9) 0.0061(8)
C6 0.0462(13) 0.0252(12) 0.0308(12) 0.0011(9) 0.0010(10) 0.0097(10)
C7 0.0723(18) 0.0309(14) 0.0325(13) 0.0091(11) 0.0143(13) 0.0109(13)
C8 0.0592(17) 0.0222(13) 0.0591(18) 0.0047(12) 0.0276(14) 0.0047(11)
C9 0.0331(12) 0.0237(13) 0.0609(17) -0.0050(11) 0.0124(11) 0.0001(10)
C11 0.0278(11) 0.0240(12) 0.0384(13) -0.0014(9) 0.0042(9) 0.0041(9)
C12 0.0608(17) 0.0471(17) 0.0351(14) -0.0011(12) -0.0110(12) 0.0087(13)
C13 0.093(3) 0.0414(18) 0.094(3) 0.0103(17) 0.056(2) -0.0037(16)
C14 0.0420(14) 0.0391(15) 0.0407(15) -0.0058(11) -0.0069(11) -0.0009(11)
C15 0.0131(9) 0.0298(12) 0.0314(11) 0.0010(9) 0.0037(8) -0.0005(8)
C16 0.0218(10) 0.0359(13) 0.0304(12) -0.0008(9) 0.0049(9) -0.0010(9)
C17 0.0258(11) 0.0444(15) 0.0354(13) 0.0070(11) 0.0050(9) -0.0017(10)
C18 0.0225(11) 0.0313(13) 0.0505(15) 0.0060(11) 0.0009(10) 0.0001(9)
C19 0.0189(10) 0.0294(12) 0.0431(14) -0.0064(10) 0.0009(9) 0.0004(9)
C20 0.0147(9) 0.0356(13) 0.0343(12) -0.0050(10) 0.0034(8) 0.0015(8)
C21 0.0426(14) 0.0469(16) 0.0325(13) -0.0068(11) 0.0091(10) -0.0060(11)
C22 0.0462(15) 0.0378(16) 0.0690(19) 0.0139(13) -0.0004(13) -0.0075(12)
C23 0.0352(13) 0.0493(16) 0.0328(13) -0.0074(11) 0.0032(10) -0.0114(11)
C24 0.0173(9) 0.0243(10) 0.0182(9) -0.0008(8) 0.0027(7) 0.0012(8)
C25 0.0172(10) 0.0388(14) 0.0377(13) -0.0057(10) 0.0041(9) 0.0074(9)
C26 0.0247(11) 0.0337(13) 0.0321(12) -0.0019(10) 0.0038(9) 0.0113(9)
C27 0.0143(9) 0.0268(12) 0.0325(11) -0.0048(9) 0.0043(8) -0.0009(8)
C28 0.0156(10) 0.0393(14) 0.0317(12) -0.0011(10) 0.0035(8) 0.0008(9)
C29 0.0254(11) 0.0359(14) 0.0412(14) 0.0056(11) 0.0066(10) -0.0002(9)
C30 0.0276(12) 0.0310(13) 0.0518(15) -0.0025(11) 0.0082(10) -0.0036(9)
C31 0.0293(12) 0.0408(14) 0.0358(13) -0.0111(11) 0.0059(10) -0.0067(10)
C32 0.0200(10) 0.0343(13) 0.0322(12) -0.0042(9) 0.0051(8) -0.0056(9)
C33 0.0320(12) 0.0571(17) 0.0308(13) -0.0006(11) 0.0087(10) -0.0039(11)
C34 0.0693(19) 0.0336(15) 0.070(2) -0.0055(14) 0.0186(16) -0.0109(13)
C35 0.0524(15) 0.0455(16) 0.0319(13) -0.0051(11) 0.0076(11) -0.0145(12)
C36 0.0260(11) 0.0199(11) 0.0389(13) -0.0029(9) 0.0030(9) 0.0015(8)
C37 0.0520(15) 0.0285(13) 0.0490(16) -0.0010(11) 0.0159(12) -0.0044(11)
C38 0.0601(18) 0.0319(15) 0.079(2) -0.0084(14) 0.0340(16) -0.0120(13)
C39 0.0340(14) 0.0277(14) 0.101(3) -0.0188(15) 0.0210(15) -0.0011(11)
C40 0.0312(13) 0.0327(14) 0.076(2) -0.0236(14) -0.0140(13) 0.0101(11)
C41 0.0315(12) 0.0249(12) 0.0433(14) -0.0075(10) -0.0053(10) 0.0100(9)
C42 0.125(3) 0.069(2) 0.0358(17) 0.0032(15) 0.0195(18) -0.041(2)
C43 0.0353(15) 0.0408(19) 0.177(4) -0.039(2) 0.028(2) -0.0095(13)
C44 0.0598(16) 0.0371(15) 0.0340(14) -0.0082(11) -0.0091(12) 0.0134(12)
C45 0.0272(11) 0.0384(14) 0.0276(12) 0.0075(10) 0.0078(9) 0.0145(10)
C46 0.0291(11) 0.0409(14) 0.0258(11) 0.0054(10) 0.0057(9) 0.0127(10)
C47 0.0418(14) 0.0425(15) 0.0323(13) 0.0040(10) 0.0028(10) 0.0076(11)
C48 0.0521(16) 0.0558(18) 0.0307(14) -0.0048(12) -0.0011(11) 0.0115(13)
C49 0.0473(15) 0.0553(18) 0.0333(14) 0.0143(12) 0.0110(11) 0.0064(12)
C50 0.0372(13) 0.0475(15) 0.0283(12) 0.0061(10) 0.0064(10) 0.0062(11)
O1A 0.056(3) 0.117(5) 0.067(4) 0.052(3) 0.030(3) 0.035(3)
C1A 0.025(3) 0.055(4) 0.057(4) 0.017(3) 0.016(3) 0.016(3)

loop_
_geom_bond_atom_site_label_1
_geom_bond_atom_site_label_2
_geom_bond_distance
_geom_bond_site_symmetry_2
_geom_bond_publ_flag
Ru1 C1A 1.733(6) . ?
Ru1 C1 1.803(3) . ?
Ru1 C2 2.0897(18) . ?
Ru1 C24 2.0962(18) . ?
Ru1 O2 2.2763(16) . ?
Ru1 O3 2.2921(14) . ?
O1 C1 1.172(4) . ?
O2 C45 1.264(3) . ?
O3 C45 1.257(3) . ?
N1 C2 1.371(3) . ?
N1 C3 1.391(3) . ?
N1 C5 1.441(3) . ?
N2 C2 1.375(2) . ?
N2 C4 1.389(3) . ?
N2 C15 1.440(3) . ?
N3 C24 1.366(2) . ?
N3 C25 1.388(3) . ?
N3 C27 1.444(3) . ?
N4 C24 1.365(3) . ?
N4 C26 1.389(3) . ?
N4 C36 1.440(3) . ?
N5 C48 1.322(4) . ?
N5 C49 1.339(4) . ?
C3 C4 1.331(3) . ?
C5 C11 1.389(3) . ?
C5 C6 1.393(3) . ?
C6 C7 1.394(3) . ?
C6 C12 1.508(3) . ?
C7 C8 1.382(4) . ?
C8 C9 1.373(4) . ?
C8 C13 1.521(4) . ?
C9 C11 1.398(3) . ?
C11 C14 1.504(3) . ?
C15 C20 1.392(3) . ?
C15 C16 1.396(3) . ?
C16 C17 1.399(3) . ?
C16 C21 1.512(3) . ?
C17 C18 1.388(3) . ?
C18 C19 1.383(3) . ?
C18 C22 1.515(3) . ?
C19 C20 1.400(3) . ?
C20 C23 1.505(3) . ?
C25 C26 1.332(3) . ?
C27 C28 1.394(3) . ?
C27 C32 1.396(3) . ?
C28 C29 1.387(3) . ?
C28 C33 1.509(3) . ?
C29 C30 1.379(3) . ?
C30 C31 1.397(3) . ?
C30 C34 1.516(3) . ?
C31 C32 1.398(3) . ?
C32 C35 1.508(3) . ?
C36 C41 1.387(3) . ?
C36 C37 1.398(3) . ?
C37 C38 1.388(4) . ?
C37 C42 1.506(4) . ?
C38 C39 1.363(4) . ?
C39 C40 1.382(4) . ?
C39 C43 1.521(4) . ?
C40 C41 1.405(3) . ?
C41 C44 1.501(4) . ?
C45 C46 1.504(3) . ?
C46 C50 1.384(3) . ?
C46 C47 1.381(3) . ?
C47 C48 1.396(4) . ?
C49 C50 1.384(3) . ?
O1A C1A 1.218(8) . ?
